data_4308413
loop_
_publ_author_name
'Beloso, Inmaculada'
'Castro, Jes\'us'
'Garc\'ia-V\'azquez, Jos\'e A.'
'P\'erez-Lourido, Paulo'
'Romero, Jaime'
'Sousa, Antonio'

_publ_section_title
;
 Electrochemical Synthesis and Structural Characterization of Silver(I)
 Complexes ofN-2-Pyridyl Sulfonamide Ligands with Different Nuclearity:
 Influence of the Steric Hindrance at the Pyridine Ring and the Sulfonamide
 Group on the Structure of the Complexes
;
_journal_coden_ASTM INOCAJ
_journal_issue 2
_journal_name_full 'Inorganic Chemistry'
_journal_page_first 336
_journal_page_last 351
_journal_paper_doi 10.1021/ic0490268
_journal_volume 44
_journal_year 2005
_chemical_formula_sum 'C15 H17 Ag N2 O2 S'
_chemical_formula_weight 397.24
_chemical_name_common
;
Catena ((N-(3-methyl-2-pyridyl-kappaN)-(2,4,6-
trimethylphenyl)sulfonamido-kappaN)silver(i))
;
_chemical_name_systematic
;
Catena [[N-(3-methyl-2-pyridyl-\kN)-
(2,4,6-trimethylphenyl)sulfonamido-\kN]silver(I)]
;
_space_group_IT_number 2
_symmetry_cell_setting triclinic
_symmetry_space_group_name_Hall '-P 1'
_symmetry_space_group_name_H-M 'P -1'
_atom_sites_solution_hydrogens geom
_atom_sites_solution_primary direct
_atom_sites_solution_secondary difmap
_audit_creation_method SHELXL-97
_cell_angle_alpha 97.131(15)
_cell_angle_beta 93.498(14)
_cell_angle_gamma 108.003(15)
_cell_formula_units_Z 2
_cell_length_a 7.960(6)
_cell_length_b 8.294(6)
_cell_length_c 12.598(10)
_cell_measurement_temperature 293(2)
_cell_volume 780.5(10)
_computing_cell_refinement 'Bruker SMART'
_computing_data_collection 'Bruker SMART'
_computing_data_reduction 'Bruker SHELXTL'
_computing_structure_refinement 'SHELXL-97 (Sheldrick, 1997)'
_computing_structure_solution 'SHELXS-97 (Sheldrick, 1997)'
_diffrn_ambient_temperature 293(2)
_diffrn_measured_fraction_theta_full 0.911
_diffrn_measured_fraction_theta_max 0.851
_diffrn_measurement_device_type 'CCD area detector'
_diffrn_measurement_method 'phi and omega scans'
_diffrn_radiation_monochromator graphite
_diffrn_radiation_source 'sealed tube'
_diffrn_radiation_type MoK\a
_diffrn_radiation_wavelength 0.71073
_diffrn_reflns_av_R_equivalents 0.0638
_diffrn_reflns_av_sigmaI/netI 0.1214
_diffrn_reflns_limit_h_max 9
_diffrn_reflns_limit_h_min -10
_diffrn_reflns_limit_k_max 10
_diffrn_reflns_limit_k_min -7
_diffrn_reflns_limit_l_max 16
_diffrn_reflns_limit_l_min -16
_diffrn_reflns_number 4621
_diffrn_reflns_theta_full 25.00
_diffrn_reflns_theta_max 28.08
_diffrn_reflns_theta_min 1.64
_exptl_absorpt_coefficient_mu 1.430
_exptl_absorpt_correction_T_max 0.918
_exptl_absorpt_correction_T_min 0.681
_exptl_absorpt_correction_type multi-scan
_exptl_crystal_colour colourless
_exptl_crystal_density_diffrn 1.690
_exptl_crystal_density_method 'not measured'
_exptl_crystal_description prism
_exptl_crystal_F_000 400
_exptl_crystal_size_max 0.29
_exptl_crystal_size_mid 0.16
_exptl_crystal_size_min 0.06
_refine_diff_density_max 1.728
_refine_diff_density_min -2.632
_refine_diff_density_rms 0.231
_refine_ls_extinction_method none
_refine_ls_goodness_of_fit_ref 0.917
_refine_ls_hydrogen_treatment mixed
_refine_ls_matrix_type full
_refine_ls_number_parameters 197
_refine_ls_number_reflns 3241
_refine_ls_number_restraints 0
_refine_ls_restrained_S_all 0.917
_refine_ls_R_factor_all 0.1219
_refine_ls_R_factor_gt 0.0818
_refine_ls_shift/su_max 0.000
_refine_ls_shift/su_mean 0.000
_refine_ls_structure_factor_coef Fsqd
_refine_ls_weighting_details 'calc w==1/[\s^2^(Fo^2^)+(0.1147P)^2^+0.0000P] where P==(Fo^2^+2Fc^2^)/3'
_refine_ls_weighting_scheme calc
_refine_ls_wR_factor_gt 0.1886
_refine_ls_wR_factor_ref 0.2056
_reflns_number_gt 1874
_reflns_number_total 3241
_reflns_threshold_expression >2sigma(I)
_cod_data_source_file ic0490268si20041020_121403_4.cif
_cod_data_source_block (2b)
_cod_depositor_comments
;
The following automatic conversions were performed:
'_symmetry_cell_setting' value 'Triclinic' changed to 'triclinic'
according to '/home/saulius/struct/CIF-dictionaries/cif_core.dic'
dictionary named 'cif_core.dic' version 2.4.1 from 2010-06-29.

Automatic conversion script
Id: cif_fix_enum 1527 2010-12-29 10:47:43Z saulius 
;
_cod_original_sg_symbol_Hall '-P 1   '
_cod_original_sg_symbol_H-M 'P -1 '
_cod_database_code 4308413

loop_
_symmetry_equiv_pos_as_xyz
'x, y, z'
'-x, -y, -z'

loop_
_atom_site_label
_atom_site_type_symbol
_atom_site_fract_x
_atom_site_fract_y
_atom_site_fract_z
_atom_site_U_iso_or_equiv
_atom_site_adp_type
_atom_site_occupancy
_atom_site_symmetry_multiplicity
_atom_site_calc_flag
_atom_site_refinement_flags
_atom_site_disorder_assembly
_atom_site_disorder_group
Ag1 Ag 0.5000 0.5000 0.0000 0.0462(3) Uani 1 2 d S . .
Ag2 Ag 0.0000 0.5000 0.0000 0.0513(4) Uani 1 2 d S . .
S S 0.2708(3) 0.5133(3) -0.20619(17) 0.0337(5) Uani 1 1 d . . .
O1 O 0.0992(8) 0.5350(8) -0.2233(5) 0.0448(15) Uani 1 1 d . . .
O2 O 0.4173(7) 0.6707(7) -0.1739(5) 0.0457(15) Uani 1 1 d . . .
N1 N -0.0137(9) 0.2539(10) -0.0791(6) 0.0408(17) Uani 1 1 d . . .
N2 N 0.2765(8) 0.3922(9) -0.1183(5) 0.0357(16) Uani 1 1 d . . .
C1 C -0.1555(12) 0.1138(14) -0.0789(8) 0.054(3) Uani 1 1 d . . .
H1 H -0.2557 0.1259 -0.0490 0.064 Uiso 1 1 calc R . .
C2 C -0.1551(13) -0.0454(13) -0.1218(7) 0.052(3) Uani 1 1 d . . .
H2 H -0.2565 -0.1398 -0.1247 0.063 Uiso 1 1 calc R . .
C3 C -0.0045(14) -0.0657(13) -0.1606(8) 0.055(3) Uani 1 1 d . . .
H3 H -0.0007 -0.1745 -0.1861 0.066 Uiso 1 1 calc R . .
C4 C 0.1435(12) 0.0790(12) -0.1614(7) 0.045(2) Uani 1 1 d . . .
C5 C 0.1347(10) 0.2396(11) -0.1208(6) 0.0350(19) Uani 1 1 d . . .
C6 C 0.3121(14) 0.0575(15) -0.2008(10) 0.073(3) Uani 1 1 d . . .
H6A H 0.3041 0.0491 -0.2777 0.109 Uiso 1 1 calc R . .
H6B H 0.3277 -0.0449 -0.1801 0.109 Uiso 1 1 calc R . .
H6C H 0.4117 0.1547 -0.1695 0.109 Uiso 1 1 calc R . .
C7 C 0.3136(9) 0.4060(11) -0.3287(6) 0.0348(19) Uani 1 1 d . . .
C8 C 0.1738(10) 0.3119(12) -0.4116(7) 0.044(2) Uani 1 1 d . . .
C9 C 0.2163(11) 0.2263(12) -0.4992(7) 0.046(2) Uani 1 1 d . . .
H9 H 0.1254 0.1673 -0.5533 0.055 Uiso 1 1 calc R . .
C13 C -0.0181(12) 0.3044(16) -0.4091(9) 0.071(4) Uani 1 1 d . . .
H13A H -0.0889 0.2254 -0.4695 0.106 Uiso 1 1 calc R . .
H13B H -0.0275 0.4163 -0.4126 0.106 Uiso 1 1 calc R . .
H13C H -0.0598 0.2666 -0.3436 0.106 Uiso 1 1 calc R . .
C14 C 0.4272(13) 0.1223(14) -0.6102(7) 0.057(3) Uani 1 1 d . . .
H14A H 0.3226 0.0307 -0.6417 0.086 Uiso 1 1 calc R . .
H14B H 0.5182 0.0757 -0.5890 0.086 Uiso 1 1 calc R . .
H14C H 0.4684 0.1976 -0.6619 0.086 Uiso 1 1 calc R . .
C10 C 0.3842(11) 0.2203(12) -0.5139(7) 0.044(2) Uani 1 1 d . . .
C11 C 0.5170(11) 0.3141(12) -0.4337(7) 0.045(2) Uani 1 1 d . . .
H11 H 0.6326 0.3158 -0.4426 0.053 Uiso 1 1 calc R . .
C12 C 0.4884(10) 0.4055(11) -0.3410(7) 0.0360(19) Uani 1 1 d . . .
C15 C 0.6497(11) 0.4937(14) -0.2570(8) 0.052(3) Uani 1 1 d . . .
H15A H 0.7411 0.4428 -0.2699 0.078 Uiso 1 1 calc R . .
H15B H 0.6147 0.4798 -0.1862 0.078 Uiso 1 1 calc R . .
H15C H 0.6940 0.6137 -0.2624 0.078 Uiso 1 1 calc R . .

loop_
_atom_site_aniso_label
_atom_site_aniso_U_11
_atom_site_aniso_U_22
_atom_site_aniso_U_33
_atom_site_aniso_U_23
_atom_site_aniso_U_13
_atom_site_aniso_U_12
Ag1 0.0382(5) 0.0562(7) 0.0294(6) -0.0047(5) -0.0168(4) 0.0021(5)
Ag2 0.0524(6) 0.0504(7) 0.0473(7) -0.0059(5) 0.0121(5) 0.0149(5)
S 0.0302(10) 0.0384(12) 0.0282(11) -0.0010(9) -0.0014(8) 0.0081(9)
O1 0.047(3) 0.051(4) 0.049(4) 0.005(3) 0.005(3) 0.033(3)
O2 0.043(3) 0.034(3) 0.049(4) -0.003(3) -0.002(3) 0.003(3)
N1 0.038(4) 0.049(4) 0.029(4) 0.000(3) -0.001(3) 0.009(3)
N2 0.034(3) 0.042(4) 0.023(4) 0.006(3) -0.007(3) 0.002(3)
C1 0.040(5) 0.064(7) 0.048(6) 0.011(5) -0.002(4) 0.005(5)
C2 0.056(6) 0.042(6) 0.036(5) -0.001(4) -0.011(4) -0.011(5)
C3 0.077(7) 0.039(6) 0.037(6) -0.001(4) -0.007(5) 0.005(5)
C4 0.052(5) 0.053(6) 0.027(5) 0.001(4) -0.001(4) 0.013(5)
C5 0.035(4) 0.049(5) 0.015(4) -0.003(4) -0.003(3) 0.009(4)
C6 0.074(7) 0.069(8) 0.082(9) 0.006(7) 0.014(7) 0.033(7)
C7 0.025(4) 0.047(5) 0.028(4) -0.007(4) -0.008(3) 0.011(4)
C8 0.027(4) 0.063(6) 0.036(5) -0.011(4) -0.008(3) 0.015(4)
C9 0.039(4) 0.059(6) 0.031(5) -0.008(4) -0.011(4) 0.012(4)
C13 0.036(5) 0.097(9) 0.062(8) -0.033(6) -0.007(5) 0.016(6)
C14 0.063(6) 0.071(7) 0.032(5) -0.006(5) -0.001(4) 0.019(6)
C10 0.047(5) 0.056(6) 0.024(4) 0.000(4) -0.003(4) 0.014(5)
C11 0.035(4) 0.061(6) 0.038(5) -0.003(4) 0.000(4) 0.021(4)
C12 0.025(4) 0.046(5) 0.031(5) 0.000(4) -0.005(3) 0.006(4)
C15 0.033(4) 0.068(7) 0.043(6) -0.015(5) -0.013(4) 0.013(5)

loop_
_atom_type_symbol
_atom_type_description
_atom_type_scat_dispersion_real
_atom_type_scat_dispersion_imag
_atom_type_scat_source
C C 0.0033 0.0016 'International Tables Vol C Tables 4.2.6.8 and 6.1.1.4'
H H 0.0000 0.0000 'International Tables Vol C Tables 4.2.6.8 and 6.1.1.4'
N N 0.0061 0.0033 'International Tables Vol C Tables 4.2.6.8 and 6.1.1.4'
O O 0.0106 0.0060 'International Tables Vol C Tables 4.2.6.8 and 6.1.1.4'
S S 0.1246 0.1234 'International Tables Vol C Tables 4.2.6.8 and 6.1.1.4'
Ag Ag -0.8971 1.1015 'International Tables Vol C Tables 4.2.6.8 and 6.1.1.4'

loop_
_geom_angle_atom_site_label_1
_geom_angle_atom_site_label_2
_geom_angle_atom_site_label_3
_geom_angle
_geom_angle_site_symmetry_1
_geom_angle_site_symmetry_3
_geom_angle_publ_flag
N2 Ag1 N2 180.0 2_665 . ?
N2 Ag1 O2 124.4(2) 2_665 . ?
N2 Ag1 O2 55.6(2) . . ?
N2 Ag1 Ag2 131.46(18) 2_665 . ?
N2 Ag1 Ag2 48.54(18) . . ?
O2 Ag1 Ag2 70.62(11) . . ?
N1 Ag2 N1 180.0(4) 2_565 . ?
N1 Ag2 O1 108.2(2) 2_565 . ?
N1 Ag2 O1 71.8(2) . . ?
N1 Ag2 Ag1 105.92(18) 2_565 . ?
N1 Ag2 Ag1 74.08(18) . . ?
O1 Ag2 Ag1 73.07(11) . . ?
O1 S O2 115.1(4) . . ?
O1 S N2 112.2(3) . . ?
O2 S N2 107.0(4) . . ?
O1 S C7 108.1(4) . . ?
O2 S C7 108.3(4) . . ?
N2 S C7 105.7(4) . . ?
S O1 Ag2 96.6(3) . . ?
S O2 Ag1 84.5(3) . . ?
C1 N1 C5 120.5(8) . . ?
C1 N1 Ag2 122.3(6) . . ?
C5 N1 Ag2 116.8(6) . . ?
C5 N2 S 119.4(5) . . ?
C5 N2 Ag1 127.7(5) . . ?
S N2 Ag1 112.7(3) . . ?
N1 C1 C2 121.3(9) . . ?
C1 C2 C3 119.7(9) . . ?
C2 C3 C4 119.3(9) . . ?
C5 C4 C3 118.9(8) . . ?
C5 C4 C6 121.3(8) . . ?
C3 C4 C6 119.7(9) . . ?
N1 C5 C4 120.1(8) . . ?
N1 C5 N2 116.9(7) . . ?
C4 C5 N2 123.0(7) . . ?
C12 C7 C8 119.1(7) . . ?
C12 C7 S 118.8(6) . . ?
C8 C7 S 121.9(6) . . ?
C9 C8 C7 118.1(7) . . ?
C9 C8 C13 117.5(8) . . ?
C7 C8 C13 124.4(8) . . ?
C8 C9 C10 124.7(8) . . ?
C9 C10 C11 116.1(8) . . ?
C9 C10 C14 123.7(8) . . ?
C11 C10 C14 120.2(8) . . ?
C12 C11 C10 124.0(8) . . ?
C11 C12 C7 118.0(7) . . ?
C11 C12 C15 117.1(7) . . ?
C7 C12 C15 124.9(7) . . ?

loop_
_geom_bond_atom_site_label_1
_geom_bond_atom_site_label_2
_geom_bond_distance
_geom_bond_site_symmetry_2
_geom_bond_publ_flag
Ag1 N2 2.133(6) 2_665 ?
Ag1 N2 2.133(6) . ?
Ag1 O2 2.900(6) . ?
Ag1 Ag2 3.980(3) . ?
Ag2 N1 2.125(8) 2_565 ?
Ag2 N1 2.125(8) . ?
Ag2 O1 2.992(6) . ?
S O1 1.439(6) . ?
S O2 1.448(6) . ?
S N2 1.592(7) . ?
S C7 1.789(8) . ?
N1 C1 1.347(11) . ?
N1 C5 1.354(10) . ?
N2 C5 1.407(10) . ?
C1 C2 1.364(13) . ?
C2 C3 1.371(13) . ?
C3 C4 1.399(12) . ?
C4 C5 1.390(12) . ?
C4 C6 1.512(13) . ?
C7 C12 1.410(10) . ?
C7 C8 1.435(11) . ?
C8 C9 1.355(12) . ?
C8 C13 1.512(12) . ?
C9 C10 1.375(12) . ?
C14 C10 1.493(12) . ?
C10 C11 1.382(12) . ?
C11 C12 1.382(12) . ?
C12 C15 1.538(11) . ?
